data_4327492
loop_
_publ_author_name
'Zhaohui Li'
'Weiming Zheng'
'Huang Liu'
'K. F. Mok'
'T. S. Andy Hor'

_publ_section_title
;
 Interpolymetallic Assembly of d8-d10 Sulfide Aggregates from
 [Pt2(PPh3)4(\m-S)2] and Group 12 Metals
;
_journal_name_full 'Inorganic Chemistry'
_journal_page_first 8481
_journal_page_last 8488
_journal_paper_doi 10.1021/ic034884+
_journal_volume 42
_journal_year 2003
_chemical_formula_sum 'C150 H134 Cd Cl13 O5 P8 Pt4 S4'
_chemical_formula_weight 3746.18
_chemical_name_systematic
; 
 ? 
;
_space_group_IT_number 15
_symmetry_cell_setting monoclinic
_symmetry_space_group_name_Hall '-C 2yc'
_symmetry_space_group_name_H-M 'C 1 2/c 1'
_atom_sites_solution_hydrogens geom
_atom_sites_solution_primary direct
_atom_sites_solution_secondary difmap
_audit_creation_method SHELXL-97
_cell_angle_alpha 90.00
_cell_angle_beta 123.65(2)
_cell_angle_gamma 90.00
_cell_formula_units_Z 4
_cell_length_a 35.532(14)
_cell_length_b 23.651(8)
_cell_length_c 26.660(13)
_cell_measurement_temperature 293(2)
_cell_volume 18650(14)
_computing_cell_refinement 'Siemens XSCANS'
_computing_data_collection 'Siemens XSCANS'
_computing_data_reduction 'Siemens SHELXTL'
_computing_molecular_graphics 'Siemens SHELXTL'
_computing_publication_material 'Siemens SHELXTL'
_computing_structure_refinement 'SHELXL-97 (Sheldrick, 1997)'
_computing_structure_solution 'SHELXS-97 (Sheldrick, 1990)'
_diffrn_ambient_temperature 293(2)
_diffrn_measured_fraction_theta_full 0.968
_diffrn_measured_fraction_theta_max 0.968
_diffrn_measurement_method '\w scans'
_diffrn_radiation_monochromator graphite
_diffrn_radiation_source 'fine-focus sealed tube'
_diffrn_radiation_type MoK\a
_diffrn_radiation_wavelength 0.71073
_diffrn_reflns_av_R_equivalents 0.0652
_diffrn_reflns_av_sigmaI/netI 0.0817
_diffrn_reflns_limit_h_max 45
_diffrn_reflns_limit_h_min -45
_diffrn_reflns_limit_k_max 30
_diffrn_reflns_limit_k_min -26
_diffrn_reflns_limit_l_max 32
_diffrn_reflns_limit_l_min -34
_diffrn_reflns_number 53619
_diffrn_reflns_theta_full 27.38
_diffrn_reflns_theta_max 27.38
_diffrn_reflns_theta_min 1.66
_exptl_absorpt_coefficient_mu 3.444
_exptl_absorpt_correction_T_max 0.894
_exptl_absorpt_correction_T_min 0.624
_exptl_absorpt_correction_type 'Sadabs (Sheldrick, 1996)'
_exptl_crystal_colour 'Pale yellow'
_exptl_crystal_density_diffrn 1.334
_exptl_crystal_description 'Prismatic crystal in capillary'
_exptl_crystal_F_000 7356
_exptl_crystal_size_max 0.40
_exptl_crystal_size_mid 0.26
_exptl_crystal_size_min 0.22
_refine_diff_density_max 1.949
_refine_diff_density_min -1.539
_refine_diff_density_rms 0.194
_refine_ls_extinction_method none
_refine_ls_goodness_of_fit_ref 1.036
_refine_ls_hydrogen_treatment mixed
_refine_ls_matrix_type full
_refine_ls_number_parameters 835
_refine_ls_number_reflns 20484
_refine_ls_number_restraints 14
_refine_ls_restrained_S_all 1.038
_refine_ls_R_factor_all 0.0911
_refine_ls_R_factor_gt 0.0547
_refine_ls_shift/su_max 0.064
_refine_ls_shift/su_mean 0.004
_refine_ls_structure_factor_coef Fsqd
_refine_ls_weighting_details 'calc w=1/[\s^2^(Fo^2^)+(0.1186P)^2^+0.0000P] where P=(Fo^2^+2Fc^2^)/3'
_refine_ls_weighting_scheme calc
_refine_ls_wR_factor_gt 0.1734
_refine_ls_wR_factor_ref 0.1982
_reflns_number_gt 13637
_reflns_number_total 20484
_reflns_threshold_expression >2sigma(I)
_cod_data_source_file ic0348842Bsi20030725_103023.cif
_cod_data_source_block kf32
_cod_original_cell_volume 18651(13)
_cod_database_code 4327492

loop_
_symmetry_equiv_pos_as_xyz
'x, y, z'
'-x, y, -z+1/2'
'x+1/2, y+1/2, z'
'-x+1/2, y+1/2, -z+1/2'
'-x, -y, -z'
'x, -y, z-1/2'
'-x+1/2, -y+1/2, -z'
'x+1/2, -y+1/2, z-1/2'

loop_
_atom_site_label
_atom_site_type_symbol
_atom_site_fract_x
_atom_site_fract_y
_atom_site_fract_z
_atom_site_U_iso_or_equiv
_atom_site_adp_type
_atom_site_occupancy
_atom_site_symmetry_multiplicity
_atom_site_calc_flag
_atom_site_refinement_flags
Pt1 Pt 0.040817(10) 0.082956(14) 0.739253(13) 0.03657(10) Uani 1 1 d .
Pt2 Pt 0.053515(9) 0.321380(14) 0.804439(13) 0.03789(10) Uani 1 1 d .
Cd3 Cd 0.0000 0.20228(4) 0.7500 0.0446(2) Uani 1 2 d S
S1 S 0.03556(6) 0.11438(9) 0.81924(8) 0.0380(4) Uani 1 1 d .
S2 S -0.01319(6) 0.29006(9) 0.79643(9) 0.0402(4) Uani 1 1 d .
P1 P 0.03211(8) 0.05547(11) 0.65021(10) 0.0457(5) Uani 1 1 d .
P2 P 0.11300(7) 0.05064(10) 0.80297(10) 0.0433(5) Uani 1 1 d .
P3 P 0.08127(7) 0.34848(11) 0.90222(10) 0.0461(5) Uani 1 1 d .
P4 P 0.11320(7) 0.35258(10) 0.80122(10) 0.0458(5) Uani 1 1 d .
C1 C 0.0267(3) 0.1146(4) 0.6029(4) 0.052(2) Uani 1 1 d .
C2 C 0.0280(4) 0.1050(5) 0.5517(5) 0.072(3) Uani 1 1 d .
H2A H 0.0325 0.0688 0.5425 0.086 Uiso 1 1 calc R
C3 C 0.0226(5) 0.1499(8) 0.5157(6) 0.104(5) Uani 1 1 d .
H3A H 0.0219 0.1429 0.4809 0.124 Uiso 1 1 calc R
C4 C 0.0182(5) 0.2046(6) 0.5288(6) 0.081(4) Uani 1 1 d .
H4A H 0.0158 0.2348 0.5048 0.097 Uiso 1 1 calc R
C5 C 0.0175(4) 0.2124(5) 0.5791(5) 0.071(3) Uani 1 1 d .
H5A H 0.0144 0.2490 0.5891 0.085 Uiso 1 1 calc R
C6 C 0.0212(3) 0.1685(4) 0.6157(4) 0.054(2) Uani 1 1 d .
H6A H 0.0199 0.1757 0.6490 0.064 Uiso 1 1 calc R
C7 C 0.0743(3) 0.0112(4) 0.6487(4) 0.054(2) Uani 1 1 d .
C8 C 0.1139(3) 0.0371(5) 0.6605(4) 0.060(3) Uani 1 1 d .
H8A H 0.1193 0.0753 0.6701 0.072 Uiso 1 1 calc R
C9 C 0.1451(4) 0.0031(6) 0.6573(5) 0.077(3) Uani 1 1 d .
H9A H 0.1717 0.0194 0.6651 0.093 Uiso 1 1 calc R
C10 C 0.1378(5) -0.0513(6) 0.6434(6) 0.085(4) Uani 1 1 d .
H10A H 0.1591 -0.0729 0.6423 0.102 Uiso 1 1 calc R
C11 C 0.0987(5) -0.0752(6) 0.6309(7) 0.093(4) Uani 1 1 d .
H11A H 0.0931 -0.1131 0.6199 0.112 Uiso 1 1 calc R
C12 C 0.0675(4) -0.0454(5) 0.6341(5) 0.068(3) Uani 1 1 d .
H12A H 0.0415 -0.0632 0.6265 0.082 Uiso 1 1 calc R
C13 C -0.0187(3) 0.0123(4) 0.6052(4) 0.055(2) Uani 1 1 d .
C14 C -0.0482(4) 0.0207(6) 0.5431(5) 0.085(4) Uani 1 1 d .
H14A H -0.0455 0.0509 0.5230 0.102 Uiso 1 1 calc R
C15 C -0.0835(5) -0.0217(8) 0.5127(6) 0.112(6) Uani 1 1 d .
H15A H -0.1042 -0.0183 0.4713 0.134 Uiso 1 1 calc R
C16 C -0.0878(6) -0.0651(8) 0.5410(8) 0.113(6) Uani 1 1 d .
H16A H -0.1105 -0.0919 0.5198 0.135 Uiso 1 1 calc R
C17 C -0.0588(5) -0.0693(6) 0.6002(7) 0.094(4) Uani 1 1 d .
H17A H -0.0618 -0.0997 0.6199 0.113 Uiso 1 1 calc R
C18 C -0.0256(4) -0.0320(6) 0.6331(5) 0.076(3) Uani 1 1 d .
H18A H -0.0071 -0.0360 0.6747 0.092 Uiso 1 1 calc R
C19 C 0.1390(3) 0.0542(4) 0.8846(4) 0.051(2) Uani 1 1 d .
C20 C 0.1480(3) 0.1058(5) 0.9120(4) 0.070(3) Uani 1 1 d .
H20A H 0.1375 0.1377 0.8876 0.084 Uiso 1 1 calc R
C21 C 0.1717(4) 0.1137(7) 0.9742(5) 0.081(4) Uani 1 1 d .
H21A H 0.1760 0.1498 0.9904 0.098 Uiso 1 1 calc R
C22 C 0.1884(5) 0.0676(8) 1.0103(6) 0.100(5) Uani 1 1 d .
H22A H 0.2044 0.0716 1.0519 0.120 Uiso 1 1 calc R
C23 C 0.1820(5) 0.0168(9) 0.9861(6) 0.126(7) Uani 1 1 d .
H23A H 0.1949 -0.0140 1.0118 0.151 Uiso 1 1 calc R
C24 C 0.1554(4) 0.0064(6) 0.9205(5) 0.079(4) Uani 1 1 d .
H24A H 0.1500 -0.0299 0.9045 0.095 Uiso 1 1 calc R
C25 C 0.1154(3) -0.0240(4) 0.7898(4) 0.053(2) Uani 1 1 d .
C26 C 0.0813(4) -0.0572(5) 0.7834(5) 0.072(3) Uani 1 1 d .
H26A H 0.0575 -0.0405 0.7833 0.086 Uiso 1 1 calc R
C27 C 0.0817(6) -0.1155(6) 0.7771(6) 0.096(4) Uani 1 1 d .
H27A H 0.0587 -0.1372 0.7741 0.115 Uiso 1 1 calc R
C28 C 0.1135(6) -0.1403(6) 0.7753(7) 0.101(5) Uani 1 1 d .
H28A H 0.1134 -0.1794 0.7717 0.121 Uiso 1 1 calc R
C29 C 0.1459(6) -0.1101(7) 0.7786(7) 0.106(5) Uani 1 1 d .
H29A H 0.1677 -0.1285 0.7757 0.128 Uiso 1 1 calc R
C30 C 0.1491(4) -0.0501(5) 0.7866(5) 0.071(3) Uani 1 1 d .
H30A H 0.1725 -0.0296 0.7895 0.086 Uiso 1 1 calc R
C31 C 0.1560(3) 0.0891(4) 0.7996(4) 0.052(2) Uani 1 1 d .
C32 C 0.2012(3) 0.0714(5) 0.8339(5) 0.070(3) Uani 1 1 d .
H32A H 0.2093 0.0381 0.8561 0.084 Uiso 1 1 calc R
C33 C 0.2343(4) 0.1053(6) 0.8343(7) 0.091(4) Uani 1 1 d .
H33A H 0.2646 0.0951 0.8590 0.109 Uiso 1 1 calc R
C34 C 0.2233(4) 0.1501(6) 0.8008(6) 0.084(4) Uani 1 1 d .
H34A H 0.2455 0.1706 0.8005 0.100 Uiso 1 1 calc R
C35 C 0.1788(4) 0.1673(5) 0.7659(6) 0.076(3) Uani 1 1 d .
H35A H 0.1714 0.1999 0.7427 0.091 Uiso 1 1 calc R
C36 C 0.1453(4) 0.1370(5) 0.7646(5) 0.065(3) Uani 1 1 d .
H36A H 0.1154 0.1487 0.7402 0.078 Uiso 1 1 calc R
C37 C 0.0391(3) 0.3901(5) 0.9066(4) 0.056(2) Uani 1 1 d .
C38 C 0.0170(4) 0.4322(5) 0.8656(6) 0.075(3) Uani 1 1 d .
H38A H 0.0209 0.4364 0.8340 0.090 Uiso 1 1 calc R
C39 C -0.0106(4) 0.4683(6) 0.8706(6) 0.096(4) Uani 1 1 d .
H39A H -0.0262 0.4967 0.8423 0.115 Uiso 1 1 calc R
C40 C -0.0153(5) 0.4620(9) 0.9189(9) 0.132(8) Uani 1 1 d .
H40A H -0.0332 0.4871 0.9237 0.158 Uiso 1 1 calc R
C41 C 0.0064(6) 0.4193(8) 0.9588(8) 0.112(6) Uani 1 1 d .
H41A H 0.0031 0.4147 0.9908 0.134 Uiso 1 1 calc R
C42 C 0.0331(4) 0.3829(6) 0.9519(6) 0.085(4) Uani 1 1 d .
H42A H 0.0473 0.3530 0.9787 0.102 Uiso 1 1 calc R
C43 C 0.1309(3) 0.3945(4) 0.9443(4) 0.055(2) Uani 1 1 d .
C44 C 0.1744(3) 0.3702(5) 0.9714(4) 0.063(3) Uani 1 1 d .
H44A H 0.1780 0.3317 0.9679 0.075 Uiso 1 1 calc R
C45 C 0.2121(4) 0.4062(7) 1.0039(5) 0.088(4) Uani 1 1 d .
H45A H 0.2408 0.3907 1.0214 0.106 Uiso 1 1 calc R
C46 C 0.2087(4) 0.4621(6) 1.0108(6) 0.089(4) Uani 1 1 d .
H46A H 0.2344 0.4846 1.0322 0.107 Uiso 1 1 calc R
C47 C 0.1663(4) 0.4851(6) 0.9854(6) 0.084(4) Uani 1 1 d .
H47A H 0.1635 0.5235 0.9905 0.101 Uiso 1 1 calc R
C48 C 0.1272(3) 0.4517(5) 0.9520(5) 0.067(3) Uani 1 1 d .
H48A H 0.0988 0.4680 0.9350 0.080 Uiso 1 1 calc R
C49 C 0.0970(3) 0.2891(4) 0.9541(4) 0.050(2) Uani 1 1 d .
C50 C 0.1237(4) 0.2974(5) 1.0171(4) 0.068(3) Uani 1 1 d .
H50A H 0.1349 0.3333 1.0321 0.082 Uiso 1 1 calc R
C51 C 0.1334(4) 0.2548(6) 1.0562(5) 0.075(3) Uani 1 1 d .
H51A H 0.1493 0.2617 1.0974 0.090 Uiso 1 1 calc R
C52 C 0.1194(4) 0.2017(6) 1.0343(6) 0.082(4) Uani 1 1 d .
H52A H 0.1270 0.1723 1.0614 0.098 Uiso 1 1 calc R
C53 C 0.0944(4) 0.1896(5) 0.9735(5) 0.068(3) Uani 1 1 d .
H53A H 0.0847 0.1531 0.9593 0.081 Uiso 1 1 calc R
C54 C 0.0841(3) 0.2355(4) 0.9337(4) 0.056(2) Uani 1 1 d .
H54A H 0.0680 0.2286 0.8925 0.067 Uiso 1 1 calc R
C55 C 0.1094(3) 0.3489(4) 0.7301(4) 0.051(2) Uani 1 1 d .
C56 C 0.1078(4) 0.2993(5) 0.7058(6) 0.074(3) Uani 1 1 d .
H56A H 0.1043 0.2675 0.7233 0.088 Uiso 1 1 calc R
C57 C 0.1110(4) 0.2899(7) 0.6559(6) 0.091(4) Uani 1 1 d .
H57A H 0.1110 0.2541 0.6415 0.109 Uiso 1 1 calc R
C58 C 0.1142(5) 0.3389(9) 0.6309(6) 0.112(6) Uani 1 1 d .
H58A H 0.1163 0.3361 0.5977 0.135 Uiso 1 1 calc R
C59 C 0.1145(5) 0.3942(8) 0.6530(6) 0.098(4) Uani 1 1 d .
H59A H 0.1157 0.4270 0.6346 0.118 Uiso 1 1 calc R
C60 C 0.1130(4) 0.3953(5) 0.7020(5) 0.074(3) Uani 1 1 d .
H60A H 0.1146 0.4306 0.7185 0.089 Uiso 1 1 calc R
C61 C 0.1234(3) 0.4272(4) 0.8199(5) 0.058(2) Uani 1 1 d .
C62 C 0.1657(4) 0.4522(5) 0.8563(5) 0.078(3) Uani 1 1 d .
H62A H 0.1910 0.4288 0.8749 0.094 Uiso 1 1 calc R
C63 C 0.1722(6) 0.5080(6) 0.8660(7) 0.102(5) Uani 1 1 d .
H63A H 0.2008 0.5239 0.8894 0.122 Uiso 1 1 calc R
C64 C 0.1321(9) 0.5412(7) 0.8382(9) 0.133(7) Uani 1 1 d .
H64A H 0.1351 0.5802 0.8432 0.159 Uiso 1 1 calc R
C65 C 0.0882(7) 0.5186(7) 0.8034(8) 0.118(5) Uani 1 1 d .
H65A H 0.0624 0.5409 0.7876 0.141 Uiso 1 1 calc R
C66 C 0.0859(4) 0.4606(5) 0.7945(5) 0.073(3) Uani 1 1 d .
H66A H 0.0576 0.4438 0.7701 0.088 Uiso 1 1 calc R
C67 C 0.1653(3) 0.3134(4) 0.8475(4) 0.050(2) Uani 1 1 d .
C68 C 0.2029(3) 0.3258(5) 0.8447(5) 0.067(3) Uani 1 1 d .
H68A H 0.2009 0.3545 0.8194 0.080 Uiso 1 1 calc R
C69 C 0.2432(3) 0.2954(6) 0.8796(6) 0.079(4) Uani 1 1 d .
H69A H 0.2682 0.3041 0.8782 0.095 Uiso 1 1 calc R
C70 C 0.2457(4) 0.2516(6) 0.9168(6) 0.088(4) Uani 1 1 d .
H70A H 0.2728 0.2322 0.9417 0.105 Uiso 1 1 calc R
C71 C 0.2078(4) 0.2373(5) 0.9161(5) 0.075(3) Uani 1 1 d .
H71A H 0.2088 0.2068 0.9388 0.090 Uiso 1 1 calc R
C72 C 0.1686(3) 0.2677(4) 0.8823(5) 0.059(3) Uani 1 1 d .
H72A H 0.1435 0.2574 0.8827 0.071 Uiso 1 1 calc R
Cl1 Cl 0.20636(18) -0.2311(2) 0.7361(2) 0.0542(12) Uani 0.50 1 d PD
O11 O 0.1840(5) -0.1888(6) 0.6953(6) 0.083(5) Uani 0.50 1 d PD
O12 O 0.1953(5) -0.2840(6) 0.7144(7) 0.077(4) Uani 0.50 1 d PD
O13 O 0.2119(7) -0.2188(7) 0.7878(8) 0.105(6) Uani 0.50 1 d PD
O14 O 0.2484(10) -0.2277(9) 0.7503(11) 0.37(4) Uani 0.50 1 d PD
C73 C 0.2368(9) 0.4204(10) 0.7325(12) 0.191(10) Uiso 1 1 d .
H73A H 0.2179 0.3872 0.7228 0.229 Uiso 1 1 calc R
H73B H 0.2677 0.4068 0.7527 0.229 Uiso 1 1 calc R
Cl2 Cl 0.2239(3) 0.4469(4) 0.6668(4) 0.217(3) Uiso 1 1 d .
Cl3 Cl 0.2339(2) 0.4547(3) 0.7817(3) 0.185(2) Uiso 1 1 d .
C75 C 0.2068(11) 0.1662(14) 0.6360(16) 0.121(11) Uiso 0.50 1 d P
H75A H 0.2202 0.1806 0.6765 0.146 Uiso 0.50 1 calc PR
H75B H 0.2130 0.1931 0.6140 0.146 Uiso 0.50 1 calc PR
Cl6 Cl 0.1530(3) 0.1603(4) 0.6036(4) 0.123(3) Uiso 0.50 1 d P
Cl7 Cl 0.2326(5) 0.0980(6) 0.6394(7) 0.189(5) Uiso 0.50 1 d P
C76 C 0.0652(12) -0.2411(16) 0.6273(17) 0.131(12) Uiso 0.50 1 d P
H76A H 0.0939 -0.2414 0.6660 0.157 Uiso 0.50 1 calc PR
H76B H 0.0691 -0.2177 0.6006 0.157 Uiso 0.50 1 calc PR
Cl8 Cl 0.0309(4) -0.2111(5) 0.6360(5) 0.148(4) Uiso 0.50 1 d P
Cl9 Cl 0.0544(5) -0.3141(6) 0.5974(6) 0.179(5) Uiso 0.50 1 d P
C74 C 0.1550(8) 0.5810(9) 0.6708(10) 0.118(7) Uiso 0.75 1 d P
H74A H 0.1569 0.6220 0.6716 0.142 Uiso 0.75 1 calc PR
H74B H 0.1857 0.5666 0.6942 0.142 Uiso 0.75 1 calc PR
Cl4 Cl 0.1284(3) 0.5611(4) 0.7061(4) 0.167(3) Uiso 0.75 1 d P
Cl5 Cl 0.1314(2) 0.5602(3) 0.6008(3) 0.140(2) Uiso 0.75 1 d P
O99 O 0.2489(8) 0.6164(10) 1.0464(12) 0.144(8) Uiso 0.50 1 d PD
H99A H 0.2202 0.6254 1.0505 0.100 Uiso 0.50 1 d PD
H99B H 0.2479 0.6578 1.0556 0.100 Uiso 0.50 1 d PD
C77 C 0.1633(18) 0.685(4) 0.822(3) 0.20(4) Uiso 0.25 1 d PD
H77A H 0.1656 0.6480 0.8071 0.238 Uiso 0.25 1 calc PR
H77B H 0.1737 0.7134 0.8061 0.238 Uiso 0.25 1 calc PR
Cl10 Cl 0.1078(11) 0.6978(13) 0.7980(15) 0.206(12) Uiso 0.25 1 d PD
Cl11 Cl 0.1939(11) 0.6856(13) 0.8953(15) 0.200(11) Uiso 0.25 1 d PD

loop_
_atom_site_aniso_label
_atom_site_aniso_U_11
_atom_site_aniso_U_22
_atom_site_aniso_U_33
_atom_site_aniso_U_23
_atom_site_aniso_U_13
_atom_site_aniso_U_12
Pt1 0.03394(16) 0.0407(2) 0.03325(16) -0.00136(13) 0.01746(13) 0.00167(12)
Pt2 0.03149(16) 0.0396(2) 0.03803(17) -0.00054(13) 0.01641(14) 0.00021(12)
Cd3 0.0489(5) 0.0388(5) 0.0443(5) 0.000 0.0248(4) 0.000
S1 0.0349(9) 0.0447(12) 0.0311(9) -0.0002(8) 0.0162(8) -0.0004(8)
S2 0.0366(10) 0.0459(13) 0.0377(10) -0.0005(9) 0.0202(9) 0.0008(8)
P1 0.0463(12) 0.0519(15) 0.0389(11) -0.0053(10) 0.0236(10) 0.0032(10)
P2 0.0386(11) 0.0487(14) 0.0394(11) -0.0001(10) 0.0196(9) 0.0050(9)
P3 0.0383(11) 0.0511(14) 0.0418(11) -0.0072(10) 0.0178(10) -0.0016(10)
P4 0.0349(10) 0.0490(14) 0.0481(12) -0.0001(11) 0.0196(10) -0.0020(9)
C1 0.052(5) 0.063(7) 0.044(5) 0.005(4) 0.027(4) 0.006(4)
C2 0.085(8) 0.086(8) 0.056(6) 0.011(6) 0.047(6) 0.019(6)
C3 0.114(11) 0.151(15) 0.074(8) 0.022(9) 0.070(9) 0.019(10)
C4 0.108(10) 0.071(9) 0.081(8) 0.024(7) 0.064(8) 0.019(7)
C5 0.073(7) 0.072(8) 0.073(7) 0.006(6) 0.044(6) 0.005(6)
C6 0.056(5) 0.059(7) 0.052(5) 0.002(5) 0.034(5) 0.002(4)
C7 0.061(6) 0.066(7) 0.040(4) -0.001(4) 0.032(4) 0.014(5)
C8 0.051(5) 0.077(7) 0.055(6) -0.008(5) 0.031(5) 0.004(5)
C9 0.055(6) 0.115(11) 0.068(7) -0.004(7) 0.038(6) 0.011(6)
C10 0.082(9) 0.083(10) 0.101(9) -0.010(8) 0.058(8) 0.029(7)
C11 0.114(11) 0.074(9) 0.105(10) -0.015(7) 0.069(10) 0.018(8)
C12 0.067(7) 0.060(7) 0.079(7) -0.008(6) 0.041(6) 0.007(5)
C13 0.051(5) 0.062(7) 0.049(5) -0.014(5) 0.025(4) 0.007(5)
C14 0.061(7) 0.126(12) 0.044(6) -0.014(6) 0.014(5) 0.009(7)
C15 0.070(8) 0.178(18) 0.053(7) -0.060(9) 0.013(6) -0.026(10)
C16 0.113(12) 0.142(16) 0.105(12) -0.075(11) 0.074(11) -0.057(11)
C17 0.097(10) 0.110(12) 0.087(10) -0.028(8) 0.058(9) -0.027(8)
C18 0.070(7) 0.105(10) 0.055(6) -0.020(6) 0.035(6) -0.023(7)
C19 0.033(4) 0.072(7) 0.042(5) -0.001(5) 0.018(4) 0.000(4)
C20 0.048(5) 0.095(9) 0.046(5) -0.017(6) 0.011(5) 0.013(5)
C21 0.051(6) 0.127(12) 0.053(6) -0.011(7) 0.021(5) -0.004(7)
C22 0.083(9) 0.155(16) 0.055(7) -0.030(9) 0.034(7) -0.035(10)
C23 0.082(9) 0.20(2) 0.065(8) 0.056(11) 0.025(8) -0.033(11)
C24 0.071(7) 0.112(10) 0.045(5) 0.021(6) 0.025(5) -0.008(7)
C25 0.064(6) 0.047(6) 0.047(5) 0.000(4) 0.029(5) 0.010(4)
C26 0.073(7) 0.069(8) 0.071(7) 0.003(6) 0.038(6) 0.004(6)
C27 0.125(12) 0.054(8) 0.110(11) 0.004(8) 0.066(10) 0.004(8)
C28 0.146(15) 0.037(7) 0.115(12) 0.001(7) 0.069(11) 0.013(8)
C29 0.134(14) 0.090(12) 0.116(12) 0.006(10) 0.083(11) 0.048(10)
C30 0.072(7) 0.062(8) 0.080(7) 0.008(6) 0.043(6) 0.026(6)
C31 0.045(5) 0.062(6) 0.050(5) -0.010(5) 0.027(4) -0.003(4)
C32 0.047(5) 0.090(9) 0.065(7) 0.006(6) 0.024(5) 0.002(5)
C33 0.053(6) 0.107(11) 0.119(11) -0.024(9) 0.051(7) -0.013(7)
C34 0.075(8) 0.101(11) 0.091(9) 0.002(8) 0.056(7) -0.024(7)
C35 0.075(8) 0.069(8) 0.102(9) -0.004(7) 0.060(7) -0.010(6)
C36 0.059(6) 0.062(7) 0.077(7) 0.004(6) 0.039(6) 0.004(5)
C37 0.036(4) 0.067(7) 0.055(5) -0.024(5) 0.019(4) -0.007(4)
C38 0.064(7) 0.067(8) 0.078(8) -0.015(6) 0.029(6) 0.012(6)
C39 0.066(8) 0.103(11) 0.088(9) -0.024(8) 0.023(7) 0.018(7)
C40 0.083(10) 0.171(19) 0.129(15) -0.081(14) 0.051(11) 0.007(11)
C41 0.099(11) 0.149(17) 0.096(11) -0.026(10) 0.059(10) 0.021(10)
C42 0.077(8) 0.109(11) 0.076(8) -0.021(7) 0.047(7) 0.016(7)
C43 0.039(5) 0.058(6) 0.050(5) -0.007(5) 0.014(4) -0.010(4)
C44 0.047(5) 0.063(7) 0.058(6) -0.001(5) 0.017(5) -0.001(5)
C45 0.038(5) 0.126(13) 0.072(8) -0.013(8) 0.013(5) -0.015(6)
C46 0.061(7) 0.066(9) 0.093(9) -0.018(7) 0.012(7) -0.016(6)
C47 0.080(8) 0.064(8) 0.082(8) -0.014(7) 0.029(7) -0.022(6)
C48 0.050(6) 0.063(7) 0.065(6) -0.014(5) 0.017(5) -0.004(5)
C49 0.049(5) 0.061(6) 0.039(4) -0.003(4) 0.024(4) 0.000(4)
C50 0.070(7) 0.084(8) 0.046(5) -0.009(6) 0.030(5) -0.006(6)
C51 0.088(8) 0.083(9) 0.052(6) 0.007(6) 0.037(6) 0.008(7)
C52 0.072(7) 0.108(11) 0.075(8) 0.040(8) 0.046(7) 0.018(7)
C53 0.059(6) 0.082(8) 0.058(6) 0.011(6) 0.030(5) 0.003(5)
C54 0.057(5) 0.066(7) 0.042(5) 0.000(5) 0.025(4) 0.001(5)
C55 0.044(5) 0.054(6) 0.054(5) -0.002(5) 0.028(4) 0.000(4)
C56 0.064(7) 0.084(9) 0.091(8) 0.002(7) 0.054(7) 0.002(6)
C57 0.084(8) 0.124(12) 0.090(9) -0.025(9) 0.064(8) -0.009(8)
C58 0.083(9) 0.190(19) 0.068(8) 0.031(11) 0.045(8) -0.004(11)
C59 0.122(12) 0.113(13) 0.081(9) 0.010(9) 0.071(9) 0.006(10)
C60 0.083(8) 0.075(8) 0.069(7) 0.008(6) 0.045(6) -0.006(6)
C61 0.058(6) 0.053(6) 0.066(6) -0.004(5) 0.036(5) -0.010(5)
C62 0.080(8) 0.076(9) 0.083(8) -0.010(7) 0.047(7) -0.029(6)
C63 0.108(11) 0.061(9) 0.124(13) -0.014(9) 0.057(10) -0.033(8)
C64 0.23(2) 0.052(10) 0.132(15) -0.020(10) 0.114(17) -0.037(12)
C65 0.153(16) 0.075(11) 0.125(14) -0.006(10) 0.077(13) -0.007(10)
C66 0.081(8) 0.050(7) 0.074(7) 0.002(6) 0.035(6) 0.006(6)
C67 0.034(4) 0.054(6) 0.055(5) -0.004(4) 0.022(4) -0.001(4)
C68 0.046(5) 0.079(8) 0.071(7) -0.001(6) 0.030(5) 0.002(5)
C69 0.040(5) 0.099(10) 0.085(8) -0.022(8) 0.026(6) 0.001(6)
C70 0.059(7) 0.092(10) 0.089(9) 0.007(8) 0.026(7) 0.026(7)
C71 0.063(7) 0.069(8) 0.078(8) 0.010(6) 0.030(6) 0.019(6)
C72 0.045(5) 0.055(6) 0.075(7) -0.011(5) 0.031(5) 0.001(4)
Cl1 0.078(3) 0.037(3) 0.039(2) -0.005(2) 0.027(2) 0.021(2)
O11 0.097(12) 0.057(10) 0.046(8) -0.019(7) 0.009(8) 0.020(8)
O12 0.074(10) 0.084(12) 0.072(10) 0.011(8) 0.040(8) 0.032(8)
O13 0.134(16) 0.078(13) 0.097(13) 0.030(10) 0.061(13) 0.055(11)
O14 0.89(11) 0.024(12) 0.10(2) 0.010(13) 0.21(4) 0.07(4)

loop_
_atom_type_symbol
_atom_type_description
_atom_type_scat_dispersion_real
_atom_type_scat_dispersion_imag
_atom_type_scat_source
C C 0.0033 0.0016 'International Tables Vol C Tables 4.2.6.8 and 6.1.1.4'
H H 0.0000 0.0000 'International Tables Vol C Tables 4.2.6.8 and 6.1.1.4'
O O 0.0106 0.0060 'International Tables Vol C Tables 4.2.6.8 and 6.1.1.4'
P P 0.1023 0.0942 'International Tables Vol C Tables 4.2.6.8 and 6.1.1.4'
S S 0.1246 0.1234 'International Tables Vol C Tables 4.2.6.8 and 6.1.1.4'
Cl Cl 0.1484 0.1585 'International Tables Vol C Tables 4.2.6.8 and 6.1.1.4'
Cd Cd -0.8075 1.2024 'International Tables Vol C Tables 4.2.6.8 and 6.1.1.4'
Pt Pt -1.7033 8.3905 'International Tables Vol C Tables 4.2.6.8 and 6.1.1.4'

loop_
_geom_angle_atom_site_label_1
_geom_angle_atom_site_label_2
_geom_angle_atom_site_label_3
_geom_angle
_geom_angle_site_symmetry_1
_geom_angle_site_symmetry_3
P2 Pt1 P1 97.22(8) . .
P2 Pt1 S1 92.97(8) . .
P1 Pt1 S1 169.64(7) . .
P2 Pt1 S1 174.18(7) . 2_556
P1 Pt1 S1 87.69(8) . 2_556
S1 Pt1 S1 82.03(8) . 2_556
P2 Pt1 Cd3 126.55(6) . .
P1 Pt1 Cd3 121.42(6) . .
S1 Pt1 Cd3 52.12(5) . .
S1 Pt1 Cd3 52.06(5) 2_556 .
P4 Pt2 P3 97.33(9) . .
P4 Pt2 S2 92.78(8) . 2_556
P3 Pt2 S2 169.78(7) . 2_556
P4 Pt2 S2 173.90(7) . .
P3 Pt2 S2 88.21(8) . .
S2 Pt2 S2 81.62(8) 2_556 .
P4 Pt2 Cd3 125.87(6) . .
P3 Pt2 Cd3 121.48(6) . .
S2 Pt2 Cd3 51.99(5) 2_556 .
S2 Pt2 Cd3 51.93(5) . .
S2 Cd3 S2 73.40(10) 2_556 .
S2 Cd3 S1 116.60(7) 2_556 2_556
S2 Cd3 S1 146.74(6) . 2_556
S2 Cd3 S1 146.74(6) 2_556 .
S2 Cd3 S1 116.60(7) . .
S1 Cd3 S1 73.60(9) 2_556 .
S2 Cd3 Pt2 45.86(5) 2_556 .
S2 Cd3 Pt2 46.28(5) . .
S1 Cd3 Pt2 160.68(4) 2_556 .
S1 Cd3 Pt2 116.23(5) . .
S2 Cd3 Pt2 46.28(5) 2_556 2_556
S2 Cd3 Pt2 45.86(5) . 2_556
S1 Cd3 Pt2 116.23(5) 2_556 2_556
S1 Cd3 Pt2 160.68(4) . 2_556
Pt2 Cd3 Pt2 60.18(3) . 2_556
S2 Cd3 Pt1 160.74(5) 2_556 2_556
S2 Cd3 Pt1 116.44(5) . 2_556
S1 Cd3 Pt1 45.88(5) 2_556 2_556
S1 Cd3 Pt1 46.27(5) . 2_556
Pt2 Cd3 Pt1 152.744(18) . 2_556
Pt2 Cd3 Pt1 127.61(3) 2_556 2_556
S2 Cd3 Pt1 116.44(5) 2_556 .
S2 Cd3 Pt1 160.74(5) . .
S1 Cd3 Pt1 46.27(5) 2_556 .
S1 Cd3 Pt1 45.88(5) . .
Pt2 Cd3 Pt1 127.61(3) . .
Pt2 Cd3 Pt1 152.744(18) 2_556 .
Pt1 Cd3 Pt1 59.92(3) 2_556 .
Pt1 S1 Pt1 86.68(7) . 2_556
Pt1 S1 Cd3 82.00(6) . .
Pt1 S1 Cd3 81.67(6) 2_556 .
Pt2 S2 Pt2 87.14(7) 2_556 .
Pt2 S2 Cd3 82.14(7) 2_556 .
Pt2 S2 Cd3 81.79(6) . .
C1 P1 C13 106.7(5) . .
C1 P1 C7 101.3(4) . .
C13 P1 C7 100.8(4) . .
C1 P1 Pt1 113.5(3) . .
C13 P1 Pt1 110.6(3) . .
C7 P1 Pt1 122.2(3) . .
C25 P2 C31 110.2(4) . .
C25 P2 C19 103.1(4) . .
C31 P2 C19 98.7(4) . .
C25 P2 Pt1 109.6(3) . .
C31 P2 Pt1 115.0(3) . .
C19 P2 Pt1 119.1(3) . .
C49 P3 C43 101.9(4) . .
C49 P3 C37 106.2(5) . .
C43 P3 C37 100.6(4) . .
C49 P3 Pt2 113.7(3) . .
C43 P3 Pt2 121.4(3) . .
C37 P3 Pt2 111.4(3) . .
C67 P4 C61 109.8(5) . .
C67 P4 C55 98.2(4) . .
C61 P4 C55 102.8(5) . .
C67 P4 Pt2 115.3(3) . .
C61 P4 Pt2 110.5(3) . .
C55 P4 Pt2 119.0(3) . .
C6 C1 C2 118.6(9) . .
C6 C1 P1 121.3(7) . .
C2 C1 P1 120.0(8) . .
C3 C2 C1 119.2(12) . .
C4 C3 C2 122.9(11) . .
C5 C4 C3 116.3(11) . .
C4 C5 C6 123.0(12) . .
C1 C6 C5 119.9(9) . .
C12 C7 C8 119.0(9) . .
C12 C7 P1 122.8(8) . .
C8 C7 P1 118.1(8) . .
C7 C8 C9 117.5(11) . .
C10 C9 C8 122.0(12) . .
C9 C10 C11 119.3(11) . .
C12 C11 C10 121.8(13) . .
C11 C12 C7 120.3(12) . .
C18 C13 C14 120.3(11) . .
C18 C13 P1 118.4(8) . .
C14 C13 P1 121.2(9) . .
C13 C14 C15 114.3(13) . .
C16 C15 C14 123.4(13) . .
C17 C16 C15 118.3(14) . .
C16 C17 C18 123.5(15) . .
C17 C18 C13 120.0(12) . .
C20 C19 C24 118.3(10) . .
C20 C19 P2 119.4(8) . .
C24 C19 P2 121.8(8) . .
C19 C20 C21 124.4(12) . .
C22 C21 C20 118.3(14) . .
C23 C22 C21 119.7(13) . .
C22 C23 C24 123.7(15) . .
C19 C24 C23 115.5(14) . .
C26 C25 C30 117.9(10) . .
C26 C25 P2 116.7(8) . .
C30 C25 P2 125.4(9) . .
C25 C26 C27 120.9(12) . .
C28 C27 C26 121.5(15) . .
C27 C28 C29 119.9(14) . .
C28 C29 C30 123.0(13) . .
C25 C30 C29 116.7(12) . .
C36 C31 C32 118.2(10) . .
C36 C31 P2 121.2(7) . .
C32 C31 P2 120.5(8) . .
C31 C32 C33 118.9(12) . .
C34 C33 C32 121.5(12) . .
C33 C34 C35 120.2(11) . .
C36 C35 C34 121.0(12) . .
C35 C36 C31 120.1(11) . .
C42 C37 C38 120.5(10) . .
C42 C37 P3 121.6(9) . .
C38 C37 P3 117.6(8) . .
C37 C38 C39 120.2(13) . .
C38 C39 C40 119.1(15) . .
C41 C40 C39 119.8(14) . .
C40 C41 C42 120.0(16) . .
C37 C42 C41 120.4(15) . .
C48 C43 C44 119.2(9) . .
C48 C43 P3 122.1(7) . .
C44 C43 P3 118.7(8) . .
C45 C44 C43 117.7(11) . .
C46 C45 C44 123.4(11) . .
C45 C46 C47 118.5(11) . .
C46 C47 C48 121.1(12) . .
C43 C48 C47 120.1(10) . .
C54 C49 C50 117.5(10) . .
C54 C49 P3 121.5(7) . .
C50 C49 P3 121.0(8) . .
C51 C50 C49 122.1(11) . .
C50 C51 C52 118.7(11) . .
C51 C52 C53 122.8(11) . .
C52 C53 C54 116.9(12) . .
C49 C54 C53 121.8(9) . .
C56 C55 C60 115.5(10) . .
C56 C55 P4 120.6(8) . .
C60 C55 P4 123.5(8) . .
C55 C56 C57 126.6(13) . .
C58 C57 C56 113.3(14) . .
C57 C58 C59 123.6(14) . .
C60 C59 C58 115.2(14) . .
C59 C60 C55 125.7(13) . .
C66 C61 C62 118.8(11) . .
C66 C61 P4 115.9(8) . .
C62 C61 P4 125.3(9) . .
C63 C62 C61 123.8(14) . .
C62 C63 C64 115.3(14) . .
C65 C64 C63 124.0(15) . .
C66 C65 C64 115.3(17) . .
C61 C66 C65 122.7(14) . .
C72 C67 C68 117.8(9) . .
C72 C67 P4 122.1(7) . .
C68 C67 P4 119.9(8) . .
C69 C68 C67 120.5(11) . .
C68 C69 C70 119.4(11) . .
C71 C70 C69 119.5(11) . .
C72 C71 C70 120.5(12) . .
C71 C72 C67 122.0(10) . .
O13 Cl1 O14 101.4(15) . .
O13 Cl1 O12 119.9(11) . .
O14 Cl1 O12 101.2(11) . .
O13 Cl1 O11 110.9(9) . .
O14 Cl1 O11 104.4(14) . .
O12 Cl1 O11 116.0(9) . .
Cl3 C73 Cl2 124.6(16) . .
Cl6 C75 Cl7 111(2) . .
Cl8 C76 Cl9 120(2) . .
Cl5 C74 Cl4 116.6(14) . .
Cl11 C77 Cl10 107(4) . .

loop_
_geom_bond_atom_site_label_1
_geom_bond_atom_site_label_2
_geom_bond_distance
_geom_bond_site_symmetry_2
Pt1 P2 2.285(2) .
Pt1 P1 2.311(2) .
Pt1 S1 2.361(2) .
Pt1 S1 2.379(2) 2_556
Pt1 Cd3 3.2573(12) .
Pt2 P4 2.292(2) .
Pt2 P3 2.309(3) .
Pt2 S2 2.359(2) 2_556
Pt2 S2 2.377(2) .
Pt2 Cd3 3.2556(13) .
Cd3 S2 2.590(2) 2_556
Cd3 S2 2.590(2) .
Cd3 S1 2.596(2) 2_556
Cd3 S1 2.596(2) .
Cd3 Pt2 3.2556(13) 2_556
Cd3 Pt1 3.2573(12) 2_556
S1 Pt1 2.379(2) 2_556
S2 Pt2 2.359(2) 2_556
P1 C1 1.821(10) .
P1 C13 1.828(10) .
P1 C7 1.847(9) .
P2 C25 1.810(10) .
P2 C31 1.823(10) .
P2 C19 1.835(9) .
P3 C49 1.828(10) .
P3 C43 1.833(9) .
P3 C37 1.851(9) .
P4 C67 1.810(9) .
P4 C61 1.815(11) .
P4 C55 1.826(9) .
C1 C6 1.360(13) .
C1 C2 1.409(13) .
C2 C3 1.370(17) .
C3 C4 1.373(19) .
C4 C5 1.365(15) .
C5 C6 1.381(14) .
C7 C12 1.376(14) .
C7 C8 1.401(14) .
C8 C9 1.413(14) .
C9 C10 1.325(17) .
C10 C11 1.360(19) .
C11 C12 1.353(16) .
C13 C18 1.384(15) .
C13 C14 1.399(14) .
C14 C15 1.451(19) .
C15 C16 1.33(2) .
C16 C17 1.33(2) .
C17 C18 1.339(16) .
C19 C20 1.368(15) .
C19 C24 1.385(15) .
C20 C21 1.393(14) .
C21 C22 1.36(2) .
C22 C23 1.32(2) .
C23 C24 1.476(18) .
C25 C26 1.373(15) .
C25 C30 1.392(13) .
C26 C27 1.390(17) .
C27 C28 1.30(2) .
C28 C29 1.31(2) .
C29 C30 1.43(2) .
C31 C36 1.380(14) .
C31 C32 1.399(13) .
C32 C33 1.420(16) .
C33 C34 1.297(18) .
C34 C35 1.379(17) .
C35 C36 1.374(14) .
C37 C42 1.347(15) .
C37 C38 1.361(16) .
C38 C39 1.365(16) .
C39 C40 1.39(2) .
C40 C41 1.36(2) .
C41 C42 1.366(18) .
C43 C48 1.386(15) .
C43 C44 1.415(13) .
C44 C45 1.408(15) .
C45 C46 1.350(17) .
C46 C47 1.375(17) .
C47 C48 1.408(14) .
C49 C54 1.355(14) .
C49 C50 1.411(13) .
C50 C51 1.350(15) .
C51 C52 1.357(17) .
C52 C53 1.380(16) .
C53 C54 1.415(14) .
C55 C56 1.328(15) .
C55 C60 1.376(14) .
C56 C57 1.413(15) .
C57 C58 1.37(2) .
C58 C59 1.43(2) .
C59 C60 1.336(16) .
C61 C66 1.363(15) .
C61 C62 1.392(14) .
C62 C63 1.340(18) .
C63 C64 1.42(2) .
C64 C65 1.41(3) .
C65 C66 1.386(18) .
C67 C72 1.386(14) .
C67 C68 1.410(13) .
C68 C69 1.401(15) .
C69 C70 1.403(18) .
C70 C71 1.382(16) .
C71 C72 1.369(14) .
Cl1 O13 1.314(17) .
Cl1 O14 1.32(3) .
Cl1 O12 1.342(16) .
Cl1 O11 1.363(15) .
C73 Cl3 1.59(2) .
C73 Cl2 1.67(2) .
C75 Cl6 1.61(3) .
C75 Cl7 1.83(3) .
C76 Cl8 1.53(3) .
C76 Cl9 1.85(4) .
C74 Cl5 1.64(2) .
C74 Cl4 1.73(2) .
C77 Cl11 1.63(5) .
C77 Cl10 1.73(5) .
